data_7704583
loop_
_publ_author_name
'Pham, Son Q. T.'
'Richardson, Christopher'
'Kelso, Celine'
'Willis, Anthony C.'
'Ralph, Stephen F.'

_publ_section_title
;
 The effect of isomerism and other structural variations on the
 G-quadruplex DNA-binding properties of some nickel Schiff base complexes.
;
_journal_issue 30
_journal_name_full 'Dalton transactions (Cambridge, England : 2003)'
_journal_page_first 10360
_journal_page_last 10379
_journal_paper_doi 10.1039/d0dt01370f
_journal_volume 49
_journal_year 2020
_chemical_compound_source ' from U of Wollongong'
_chemical_formula_moiety 'C22 H18 N2 Ni O4, 2(H2 O)'
_chemical_formula_sum 'C22 H22 N2 Ni O6'
_chemical_formula_weight 469.14
_space_group_IT_number 14
_space_group_name_Hall '-P 2yn'
_space_group_name_H-M_alt 'P 1 21/n 1'
_symmetry_cell_setting monoclinic
_symmetry_space_group_name_Hall '-P 2yn'
_symmetry_space_group_name_H-M 'P 1 21/n 1'
_atom_sites_solution_hydrogens difmap
_atom_sites_solution_primary direct
_audit_creation_date 17-02-06
_audit_creation_method CRYSTALS_ver_14.40
_audit_update_record
;
2020-03-05 deposited with the CCDC.	2020-06-02 downloaded from the CCDC.
;
_cell_angle_alpha 90
_cell_angle_beta 98.9200(10)
_cell_angle_gamma 90
_cell_formula_units_Z 4
_cell_length_a 7.9887(1)
_cell_length_b 20.7141(2)
_cell_length_c 12.4586(2)
_cell_measurement_reflns_used 13177
_cell_measurement_temperature 150
_cell_measurement_theta_max 74
_cell_measurement_theta_min 4
_cell_volume 2036.70(5)
_computing_cell_refinement 'CrysAlisPro 1.171.38.43 (Rigaku OD, 2016)'
_computing_data_collection 'CrysAlisPro 1.171.38.43 (Rigaku OD, 2016)'
_computing_data_reduction 'CrysAlisPro 1.171.38.43 (Rigaku OD, 2016)'
_computing_molecular_graphics 'PLATON (Spek, 2008)'
_computing_publication_material 'CRYSTALS (Betteridge et al., 2003)'
_computing_structure_refinement 'CRYSTALS (Betteridge et al., 2003)'
_computing_structure_solution 'SIR92 (Altomare et al., 1994)'
_diffrn_ambient_environment N~2~
_diffrn_ambient_temperature 150
_diffrn_detector 'CCD plate'
_diffrn_detector_type EosS2
_diffrn_measured_fraction_theta_full 0.996
_diffrn_measured_fraction_theta_max 0.996
_diffrn_measurement_device 'four-circle diffractometer'
_diffrn_measurement_device_type 'SuperNova, Dual, Cu at zero, EosS2'
_diffrn_measurement_method '\w scans'
_diffrn_radiation_monochromator mirror
_diffrn_radiation_probe x-ray
_diffrn_radiation_type 'Cu K\a'
_diffrn_radiation_wavelength 1.54184
_diffrn_reflns_av_R_equivalents 0.032
_diffrn_reflns_av_sigmaI/netI 0.0424
_diffrn_reflns_limit_h_max 9
_diffrn_reflns_limit_h_min -9
_diffrn_reflns_limit_k_max 25
_diffrn_reflns_limit_k_min -25
_diffrn_reflns_limit_l_max 15
_diffrn_reflns_limit_l_min -15
_diffrn_reflns_number 31987
_diffrn_reflns_theta_full 73.709
_diffrn_reflns_theta_max 73.709
_diffrn_reflns_theta_min 4.178
_diffrn_source 'micro-focus sealed X-ray tube'
_diffrn_source_type 'SuperNova (Cu) X-ray Source'
_diffrn_standards_number 0
_exptl_absorpt_coefficient_mu 1.752
_exptl_absorpt_correction_T_max 0.95
_exptl_absorpt_correction_T_min 0.86
_exptl_absorpt_correction_type multi-scan
_exptl_absorpt_process_details
;
CrysAlisPro version 1.171.38.43 (Rigaku Oxford Diffraction, 2016)
(Release 29 April 2016; compiled 27 May 2016,16:53)
Empirical absorption correction using spherical harmonics,
 implemented in SCALE3 ABSPACK scaling algorithm.
;
_exptl_crystal_colour orange
_exptl_crystal_density_diffrn 1.530
_exptl_crystal_density_method 'not measured'
_exptl_crystal_description plate
_exptl_crystal_F_000 976
_exptl_crystal_size_max 0.132
_exptl_crystal_size_mid 0.084
_exptl_crystal_size_min 0.029
_refine_diff_density_max 0.88
_refine_diff_density_min -0.50
_refine_ls_extinction_method None
_refine_ls_goodness_of_fit_ref 1.0306
_refine_ls_hydrogen_treatment mixed
_refine_ls_matrix_type full
_refine_ls_number_parameters 298
_refine_ls_number_reflns 4095
_refine_ls_number_restraints 0
_refine_ls_R_factor_all 0.0412
_refine_ls_R_factor_gt 0.0381
_refine_ls_shift/su_max 0.0004556
_refine_ls_shift/su_mean 0.0000486
_refine_ls_structure_factor_coef Fsqd
_refine_ls_weighting_details
;
 Method= Modified Sheldrick 
 w=1/[\s^2^(F^2^) + ( 0.04P)^2^ + 2.28P] 
 ,where P=(max(Fo^2^,0) + 2Fc^2^)/3 
;
_refine_ls_weighting_scheme calc
_refine_ls_wR_factor_all 0.0975
_refine_ls_wR_factor_gt 0.0954
_refine_ls_wR_factor_ref 0.0975
_reflns_limit_h_max 9
_reflns_limit_h_min -9
_reflns_limit_k_max 25
_reflns_limit_k_min 0
_reflns_limit_l_max 15
_reflns_limit_l_min 0
_reflns_number_gt 3802
_reflns_number_total 4095
_reflns_threshold_expression I>2.0\s(I)
_oxford_diffrn_Wilson_B_factor 2.18
_oxford_diffrn_Wilson_scale 0.25
_oxford_refine_ls_r_factor_ref 0.0412
_oxford_refine_ls_scale 2.226(16)
_oxford_reflns_number_all 4095
_oxford_reflns_threshold_expression_ref I>-10.0\s(I)
_oxford_structure_analysis_title 'Z:\ral1707SNQ\Tony_ral1707SNQ_da At 14: 8 on'
_cod_data_source_file d0dt01370f2.cif
_cod_data_source_block ral1707SNQ
_cod_depositor_comments
;Adding full bibliography for 7704580--7704587.cif.

 Adding full bibliography for 7704580--7704587.cif.
;
_cod_original_sg_symbol_H-M 'P 1 21/n 1 '
_cod_database_code 7704583
_oxdiff_exptl_absorpt_empirical_details
;
Empirical correction (ABSPACK) includes:
- Absorption correction using spherical harmonics
- Frame scaling
;

loop_
_symmetry_equiv_pos_as_xyz
x,y,z
-x,-y,-z
-x+1/2,y+1/2,-z+1/2
x+1/2,-y+1/2,z+1/2

loop_
_atom_site_label
_atom_site_type_symbol
_atom_site_fract_x
_atom_site_fract_y
_atom_site_fract_z
_atom_site_U_iso_or_equiv
_atom_site_occupancy
_atom_site_adp_type
_atom_site_refinement_flags_posn
_atom_site_refinement_flags_adp
_atom_site_refinement_flags_occupancy
_atom_site_disorder_assembly
_atom_site_disorder_group
_atom_site_attached_hydrogens
Ni1 Ni 0.19982(4) 0.214639(16) 0.40469(3) 0.0228 1.0000 Uani . . . . . .
O1 O 0.07276(17) 0.13995(7) 0.37670(12) 0.0262 1.0000 Uani . . . . . .
O2 O 0.35850(17) 0.16069(7) 0.47926(12) 0.0278 1.0000 Uani . . . . . .
O3 O -0.42551(18) 0.01270(8) 0.29309(14) 0.0320 1.0000 Uani . . . . . .
O4 O 0.90024(18) 0.07844(8) 0.61312(14) 0.0324 1.0000 Uani . . . . . .
O5 O 0.2483(2) 0.09128(8) 0.64224(14) 0.0321 1.0000 Uani . . . . . .
O6 O 0.2657(2) 0.02736(8) 0.38285(18) 0.0419 1.0000 Uani . . . . . .
N1 N 0.0405(2) 0.26716(8) 0.32566(15) 0.0272 1.0000 Uani . . . . . .
N2 N 0.3305(2) 0.28849(8) 0.43685(15) 0.0264 1.0000 Uani . . . . . .
C1 C -0.0875(2) 0.13505(10) 0.33109(16) 0.0240 1.0000 Uani . . . . . .
C2 C -0.1687(2) 0.07525(10) 0.33185(16) 0.0245 1.0000 Uani . . . . . .
C3 C -0.3382(3) 0.06848(10) 0.28716(18) 0.0287 1.0000 Uani . . . . . .
C4 C -0.4303(3) 0.12049(12) 0.2370(2) 0.0372 1.0000 Uani . . . . . .
C5 C -0.3518(3) 0.17863(11) 0.2341(2) 0.0378 1.0000 Uani . . . . . .
C6 C -0.1802(3) 0.18810(10) 0.28051(17) 0.0283 1.0000 Uani . . . . . .
C7 C -0.1088(3) 0.25101(11) 0.27760(18) 0.0298 1.0000 Uani . . . . . .
C8 C 0.1021(3) 0.33297(11) 0.3124(2) 0.0363 1.0000 Uani . . . . . .
C9 C 0.2273(3) 0.34750(10) 0.4122(2) 0.0359 1.0000 Uani . . . . . .
C10 C 0.4911(3) 0.29231(10) 0.47784(16) 0.0250 1.0000 Uani . . . . . .
C11 C 0.5924(2) 0.23586(10) 0.51098(16) 0.0240 1.0000 Uani . . . . . .
C12 C 0.7688(3) 0.24190(10) 0.54768(17) 0.0268 1.0000 Uani . . . . . .
C13 C 0.8693(3) 0.19029(10) 0.58036(18) 0.0280 1.0000 Uani . . . . . .
C14 C 0.7966(2) 0.12839(10) 0.57854(16) 0.0249 1.0000 Uani . . . . . .
C15 C 0.6257(2) 0.12006(9) 0.54381(16) 0.0244 1.0000 Uani . . . . . .
C16 C 0.5207(2) 0.17290(9) 0.50964(16) 0.0230 1.0000 Uani . . . . . .
C17 C 0.5765(3) 0.35708(10) 0.48979(17) 0.0256 1.0000 Uani . . . . . .
C18 C 0.6528(4) 0.38127(12) 0.4063(2) 0.0430 1.0000 Uani . . . . . .
C19 C 0.7385(4) 0.43977(13) 0.4186(3) 0.0517 1.0000 Uani . . . . . .
C20 C 0.7459(3) 0.47405(11) 0.5129(2) 0.0438 1.0000 Uani . . . . . .
C21 C 0.6675(3) 0.45119(11) 0.5955(2) 0.0393 1.0000 Uani . . . . . .
C22 C 0.5836(3) 0.39230(11) 0.58496(18) 0.0330 1.0000 Uani . . . . . .
H1 H -0.370(4) -0.0140(15) 0.316(3) 0.0479 1.0000 Uiso . . . . . .
H2 H 0.856(4) 0.0468(16) 0.617(3) 0.0482 1.0000 Uiso . . . . . .
H3 H 0.277(4) 0.1089(15) 0.583(3) 0.0478 1.0000 Uiso . . . . . .
H4 H 0.159(4) 0.0881(15) 0.634(3) 0.0481 1.0000 Uiso . . . . . .
H5 H 0.229(4) 0.0654(18) 0.387(3) 0.0630 1.0000 Uiso . . . . . .
H6 H 0.353(5) 0.0313(17) 0.359(3) 0.0628 1.0000 Uiso . . . . . .
H21 H -0.1104 0.0412 0.3651 0.0294 1.0000 Uiso R . . . . .
H41 H -0.5433 0.1154 0.2082 0.0454 1.0000 Uiso R . . . . .
H51 H -0.4120 0.2139 0.2011 0.0462 1.0000 Uiso R . . . . .
H71 H -0.1727 0.2830 0.2380 0.0355 1.0000 Uiso R . . . . .
H81 H 0.1625 0.3347 0.2494 0.0443 1.0000 Uiso R . . . . .
H82 H 0.0095 0.3643 0.3042 0.0443 1.0000 Uiso R . . . . .
H91 H 0.1668 0.3567 0.4745 0.0425 1.0000 Uiso R . . . . .
H92 H 0.2987 0.3835 0.3982 0.0422 1.0000 Uiso R . . . . .
H121 H 0.8170 0.2828 0.5493 0.0322 1.0000 Uiso R . . . . .
H131 H 0.9843 0.1950 0.6018 0.0343 1.0000 Uiso R . . . . .
H151 H 0.5767 0.0794 0.5415 0.0284 1.0000 Uiso R . . . . .
H181 H 0.6461 0.3588 0.3411 0.0520 1.0000 Uiso R . . . . .
H191 H 0.7901 0.4552 0.3623 0.0627 1.0000 Uiso R . . . . .
H201 H 0.8064 0.5126 0.5197 0.0533 1.0000 Uiso R . . . . .
H211 H 0.6711 0.4746 0.6601 0.0473 1.0000 Uiso R . . . . .
H221 H 0.5313 0.3763 0.6406 0.0399 1.0000 Uiso R . . . . .

loop_
_atom_site_aniso_label
_atom_site_aniso_U_11
_atom_site_aniso_U_22
_atom_site_aniso_U_33
_atom_site_aniso_U_23
_atom_site_aniso_U_13
_atom_site_aniso_U_12
Ni1 0.01779(18) 0.02149(18) 0.02822(19) 0.00372(13) 0.00032(13) 0.00085(12)
O1 0.0154(6) 0.0256(7) 0.0356(8) 0.0036(6) -0.0017(5) 0.0017(5)
O2 0.0179(7) 0.0226(7) 0.0405(8) 0.0058(6) -0.0034(6) -0.0025(5)
O3 0.0177(7) 0.0297(8) 0.0463(9) 0.0005(7) -0.0026(6) -0.0011(6)
O4 0.0164(7) 0.0269(8) 0.0514(10) 0.0055(7) -0.0023(6) -0.0007(6)
O5 0.0170(7) 0.0367(8) 0.0413(9) 0.0090(7) 0.0005(6) -0.0014(6)
O6 0.0290(9) 0.0266(8) 0.0720(13) 0.0010(8) 0.0136(8) 0.0014(7)
N1 0.0250(9) 0.0242(8) 0.0319(9) 0.0053(7) 0.0030(7) 0.0017(7)
N2 0.0244(9) 0.0226(8) 0.0313(9) 0.0030(7) 0.0019(7) 0.0017(6)
C1 0.0177(9) 0.0292(10) 0.0242(9) -0.0007(8) 0.0004(7) 0.0027(7)
C2 0.0171(9) 0.0267(10) 0.0285(10) -0.0001(8) -0.0004(7) 0.0037(7)
C3 0.0191(9) 0.0294(10) 0.0369(11) -0.0039(9) 0.0016(8) 0.0003(8)
C4 0.0218(10) 0.0390(12) 0.0453(13) 0.0019(10) -0.0123(9) 0.0006(9)
C5 0.0288(11) 0.0343(12) 0.0448(13) 0.0056(10) -0.0116(10) 0.0067(9)
C6 0.0244(10) 0.0286(10) 0.0298(10) 0.0013(8) -0.0028(8) 0.0036(8)
C7 0.0252(10) 0.0311(11) 0.0314(11) 0.0066(8) -0.0007(8) 0.0066(8)
C8 0.0301(11) 0.0285(11) 0.0487(14) 0.0128(10) 0.0004(10) 0.0003(9)
C9 0.0315(12) 0.0230(10) 0.0511(14) 0.0030(9) 0.0003(10) 0.0028(9)
C10 0.0261(10) 0.0248(10) 0.0245(10) -0.0003(7) 0.0051(8) -0.0024(8)
C11 0.0201(9) 0.0253(10) 0.0261(9) -0.0005(7) 0.0022(7) -0.0016(7)
C12 0.0226(10) 0.0243(9) 0.0331(11) -0.0021(8) 0.0026(8) -0.0064(8)
C13 0.0172(9) 0.0308(10) 0.0350(11) -0.0037(8) 0.0004(8) -0.0048(8)
C14 0.0201(9) 0.0253(10) 0.0285(10) -0.0005(8) 0.0018(7) 0.0014(7)
C15 0.0189(9) 0.0231(9) 0.0299(10) 0.0007(8) 0.0003(7) -0.0036(7)
C16 0.0180(9) 0.0257(10) 0.0245(9) 0.0007(7) 0.0008(7) -0.0024(7)
C17 0.0237(10) 0.0228(9) 0.0299(10) 0.0004(8) 0.0027(8) -0.0005(8)
C18 0.0614(17) 0.0284(11) 0.0438(14) -0.0044(10) 0.0229(12) -0.0083(11)
C19 0.0656(18) 0.0307(12) 0.0661(18) 0.0036(12) 0.0330(15) -0.0087(12)
C20 0.0369(13) 0.0220(10) 0.0709(18) -0.0010(11) 0.0040(12) -0.0054(9)
C21 0.0429(14) 0.0293(11) 0.0411(13) -0.0079(10) -0.0075(10) 0.0009(10)
C22 0.0385(12) 0.0310(11) 0.0290(11) 0.0001(9) 0.0033(9) -0.0020(9)

loop_
_atom_type_symbol
_atom_type_scat_dispersion_real
_atom_type_scat_dispersion_imag
_atom_type_scat_Cromer_Mann_a1
_atom_type_scat_Cromer_Mann_b1
_atom_type_scat_Cromer_Mann_a2
_atom_type_scat_Cromer_Mann_b2
_atom_type_scat_Cromer_Mann_a3
_atom_type_scat_Cromer_Mann_b3
_atom_type_scat_Cromer_Mann_a4
_atom_type_scat_Cromer_Mann_b4
_atom_type_scat_Cromer_Mann_c
_atom_type_scat_source
C 0.0181 0.0091 2.3100 20.8439 1.0200 10.2075 1.5886 0.5687 0.8650 51.6512 0.2156 'International Tables Vol C 4.2.6.8 and 6.1.1.4'
H 0.0000 0.0000 0.4930 10.5109 0.3229 26.1257 0.1402 3.1424 0.0408 57.7998 0.0030 'International Tables Vol C 4.2.6.8 and 6.1.1.4'
N 0.0311 0.0180 12.2126 0.0057 3.1322 9.8933 2.0125 28.9975 1.1663 0.5826 -11.5290 'International Tables Vol C 4.2.6.8 and 6.1.1.4'
Ni -3.0029 0.5091 12.8376 3.8785 7.2920 0.2565 4.4438 12.1763 2.3800 66.3421 1.0341 'International Tables Vol C 4.2.6.8 and 6.1.1.4'
O 0.0492 0.0322 3.0485 13.2771 2.2868 5.7011 1.5463 0.3239 0.8670 32.9089 0.2508 'International Tables Vol C 4.2.6.8 and 6.1.1.4'

loop_
_geom_angle_atom_site_label_1
_geom_angle_site_symmetry_1
_geom_angle_atom_site_label_2
_geom_angle_site_symmetry_2
_geom_angle_atom_site_label_3
_geom_angle_site_symmetry_3
_geom_angle
_geom_angle_publ_flag
O1 . Ni1 . O2 . 84.37(6) yes
O1 . Ni1 . N1 . 94.57(7) yes
O2 . Ni1 . N1 . 178.07(8) yes
O1 . Ni1 . N2 . 178.22(7) yes
O2 . Ni1 . N2 . 94.10(7) yes
N1 . Ni1 . N2 . 86.99(8) yes
Ni1 . O1 . C1 . 127.64(13) yes
Ni1 . O2 . C16 . 126.98(13) yes
C3 . O3 . H1 . 112(2) no
C14 . O4 . H2 . 115(2) no
H3 . O5 . H4 . 108(3) no
H5 . O6 . H6 . 105(3) no
Ni1 . N1 . C7 . 127.37(15) yes
Ni1 . N1 . C8 . 113.15(14) yes
C7 . N1 . C8 . 119.33(18) yes
Ni1 . N2 . C9 . 111.04(13) yes
Ni1 . N2 . C10 . 128.15(14) yes
C9 . N2 . C10 . 120.80(17) yes
O1 . C1 . C2 . 118.97(17) yes
O1 . C1 . C6 . 122.43(19) yes
C2 . C1 . C6 . 118.59(18) yes
C1 . C2 . C3 . 120.72(18) yes
C1 . C2 . H21 . 119.0 no
C3 . C2 . H21 . 120.2 no
C2 . C3 . O3 . 122.76(19) yes
C2 . C3 . C4 . 121.0(2) yes
O3 . C3 . C4 . 116.19(18) yes
C3 . C4 . C5 . 118.8(2) yes
C3 . C4 . H41 . 120.0 no
C5 . C4 . H41 . 121.2 no
C4 . C5 . C6 . 122.2(2) yes
C4 . C5 . H51 . 119.7 no
C6 . C5 . H51 . 118.1 no
C1 . C6 . C5 . 118.7(2) yes
C1 . C6 . C7 . 122.46(18) yes
C5 . C6 . C7 . 118.82(19) yes
C6 . C7 . N1 . 124.66(19) yes
C6 . C7 . H71 . 118.5 no
N1 . C7 . H71 . 116.9 no
N1 . C8 . C9 . 106.59(18) yes
N1 . C8 . H81 . 109.7 no
C9 . C8 . H81 . 107.9 no
N1 . C8 . H82 . 111.5 no
C9 . C8 . H82 . 110.5 no
H81 . C8 . H82 . 110.4 no
C8 . C9 . N2 . 106.53(18) yes
C8 . C9 . H91 . 110.0 no
N2 . C9 . H91 . 108.6 no
C8 . C9 . H92 . 109.8 no
N2 . C9 . H92 . 110.4 no
H91 . C9 . H92 . 111.4 no
N2 . C10 . C11 . 122.31(18) yes
N2 . C10 . C17 . 119.72(18) yes
C11 . C10 . C17 . 117.96(17) yes
C10 . C11 . C12 . 120.34(18) yes
C10 . C11 . C16 . 122.10(17) yes
C12 . C11 . C16 . 117.55(18) yes
C11 . C12 . C13 . 122.55(19) yes
C11 . C12 . H121 . 118.4 no
C13 . C12 . H121 . 119.1 no
C12 . C13 . C14 . 119.23(18) yes
C12 . C13 . H131 . 121.3 no
C14 . C13 . H131 . 119.5 no
C13 . C14 . O4 . 117.48(17) yes
C13 . C14 . C15 . 120.39(18) yes
O4 . C14 . C15 . 122.12(18) yes
C14 . C15 . C16 . 120.91(18) yes
C14 . C15 . H151 . 121.1 no
C16 . C15 . H151 . 118.0 no
C11 . C16 . C15 . 119.36(17) yes
C11 . C16 . O2 . 123.75(17) yes
C15 . C16 . O2 . 116.88(17) yes
C10 . C17 . C18 . 119.78(19) yes
C10 . C17 . C22 . 120.85(19) yes
C18 . C17 . C22 . 119.3(2) yes
C17 . C18 . C19 . 120.1(2) yes
C17 . C18 . H181 . 120.3 no
C19 . C18 . H181 . 119.6 no
C18 . C19 . C20 . 120.2(3) yes
C18 . C19 . H191 . 119.2 no
C20 . C19 . H191 . 120.6 no
C19 . C20 . C21 . 120.2(2) yes
C19 . C20 . H201 . 118.4 no
C21 . C20 . H201 . 121.4 no
C20 . C21 . C22 . 120.2(2) yes
C20 . C21 . H211 . 120.7 no
C22 . C21 . H211 . 119.1 no
C21 . C22 . C17 . 119.9(2) yes
C21 . C22 . H221 . 120.7 no
C17 . C22 . H221 . 119.3 no

loop_
_geom_bond_atom_site_label_1
_geom_bond_site_symmetry_1
_geom_bond_atom_site_label_2
_geom_bond_site_symmetry_2
_geom_bond_distance
_geom_bond_publ_flag
Ni1 . O1 . 1.8536(14) yes
Ni1 . O2 . 1.8313(14) yes
Ni1 . N1 . 1.8396(17) yes
Ni1 . N2 . 1.8602(17) yes
O1 . C1 . 1.321(2) yes
O2 . C16 . 1.317(2) yes
O3 . C3 . 1.358(3) yes
O3 . H1 . 0.74(3) no
O4 . C14 . 1.353(2) yes
O4 . H2 . 0.75(3) no
O5 . H3 . 0.88(3) no
O5 . H4 . 0.71(3) no
O6 . H5 . 0.84(4) no
O6 . H6 . 0.80(4) no
N1 . C7 . 1.293(3) yes
N1 . C8 . 1.467(3) yes
N2 . C9 . 1.479(3) yes
N2 . C10 . 1.308(3) yes
C1 . C2 . 1.399(3) yes
C1 . C6 . 1.417(3) yes
C2 . C3 . 1.389(3) yes
C2 . H21 . 0.909 no
C3 . C4 . 1.396(3) yes
C4 . C5 . 1.361(3) yes
C4 . H41 . 0.924 no
C5 . C6 . 1.417(3) yes
C5 . H51 . 0.933 no
C6 . C7 . 1.425(3) yes
C7 . H71 . 0.930 no
C8 . C9 . 1.500(3) yes
C8 . H81 . 0.984 no
C8 . H82 . 0.977 no
C9 . H91 . 0.994 no
C9 . H92 . 0.970 no
C10 . C11 . 1.445(3) yes
C10 . C17 . 1.502(3) yes
C11 . C12 . 1.418(3) yes
C11 . C16 . 1.424(3) yes
C12 . C13 . 1.361(3) yes
C12 . H121 . 0.930 no
C13 . C14 . 1.406(3) yes
C13 . H131 . 0.921 no
C14 . C15 . 1.378(3) yes
C15 . C16 . 1.404(3) yes
C15 . H151 . 0.927 no
C17 . C18 . 1.379(3) yes
C17 . C22 . 1.386(3) yes
C18 . C19 . 1.389(3) yes
C18 . H181 . 0.930 no
C19 . C20 . 1.367(4) yes
C19 . H191 . 0.923 no
C20 . C21 . 1.370(4) yes
C20 . H201 . 0.931 no
C21 . C22 . 1.388(3) yes
C21 . H211 . 0.935 no
C22 . H221 . 0.924 no

loop_
_geom_contact_atom_site_label_1
_geom_contact_atom_site_label_2
_geom_contact_distance
_geom_contact_site_symmetry_1
_geom_contact_site_symmetry_2
_geom_contact_publ_flag
Ni1 O5 3.8837(17) . . no
Ni1 O6 3.9300(17) . . no
Ni1 C13 3.716(2) . 1_455 no
O1 O2 2.475(2) . . no
O1 O6 2.790(2) . . no
O1 N1 2.714(2) . . no
O1 C7 2.892(3) . . no
O1 C13 3.383(3) . 1_455 no
O2 O5 2.742(2) . . no
O2 O6 3.057(2) . . no
O2 C10 2.926(3) . . no
O2 N2 2.702(2) . . no
O3 O6 2.878(2) . 1_455 no
O3 O5 2.634(2) . 2_556 no
O4 O5 2.761(2) . 1_655 no
O4 O6 2.566(2) . 2_656 no
O5 C16 3.382(2) . . no
N1 N2 2.547(2) . . no
N1 C1 2.926(3) . . no
N1 C9 2.379(3) . . no
N2 C8 2.389(3) . . no
N2 C16 2.905(2) . . no
C1 C13 3.377(3) . 1_455 no
C1 C22 3.591(3) . 4_454 no
C1 C14 3.356(3) . 1_455 no
C2 C14 3.316(3) . 1_455 no
C2 C15 3.446(3) . 1_455 no
C3 C15 3.426(3) . 1_455 no
C6 C12 3.593(3) . 1_455 no
C8 C15 3.518(3) . 4_454 no
C8 C14 3.598(3) . 4_454 no
C9 C18 3.482(4) . . no
C9 C22 3.420(3) . . no
C12 C22 3.511(3) . . no
C12 C18 3.434(3) . . no

loop_
_geom_hbond_atom_site_label_D
_geom_hbond_site_symmetry_D
_geom_hbond_atom_site_label_H
_geom_hbond_site_symmetry_H
_geom_hbond_atom_site_label_A
_geom_hbond_site_symmetry_A
_geom_hbond_angle_DHA
_geom_hbond_distance_DH
_geom_hbond_distance_HA
_geom_hbond_distance_DA
_geom_hbond_publ_flag
O3 . H1 . O5 2_556 171(3) 0.74(3) 1.90(3) 2.634(3) yes
O4 . H2 . O6 2_656 175(3) 0.75(3) 1.82(3) 2.566(3) yes
O5 . H3 . O2 . 167(3) 0.88(3) 1.88(3) 2.742(3) yes
O5 . H4 . O4 1_455 179(4) 0.71(3) 2.05(3) 2.761(3) yes
O6 . H5 . O1 . 161(3) 0.85(4) 1.98(4) 2.790(3) yes
O6 . H6 . O3 1_655 163(3) 0.80(4) 2.10(4) 2.878(3) yes

loop_
_geom_torsion_atom_site_label_1
_geom_torsion_atom_site_label_2
_geom_torsion_atom_site_label_3
_geom_torsion_atom_site_label_4
_geom_torsion
_geom_torsion_site_symmetry_1
_geom_torsion_site_symmetry_2
_geom_torsion_site_symmetry_3
_geom_torsion_site_symmetry_4
_geom_torsion_publ_flag
O2 Ni1 O1 C1 171.50(16) . . . . no
N1 Ni1 O1 C1 -10.13(17) . . . . no
O1 Ni1 O2 C16 162.71(16) . . . . no
N2 Ni1 O2 C16 -18.19(17) . . . . no
O1 Ni1 N1 C7 4.0(2) . . . . no
O1 Ni1 N1 C8 -171.49(15) . . . . no
N2 Ni1 N1 C7 -175.2(2) . . . . no
N2 Ni1 N1 C8 9.36(15) . . . . no
O2 Ni1 N2 C9 -165.97(15) . . . . no
O2 Ni1 N2 C10 12.66(19) . . . . no
N1 Ni1 N2 C9 15.63(15) . . . . no
N1 Ni1 N2 C10 -165.74(19) . . . . no
Ni1 O1 C1 C2 -170.33(14) . . . . no
Ni1 O1 C1 C6 10.2(3) . . . . no
Ni1 O2 C16 C11 15.0(3) . . . . no
Ni1 O2 C16 C15 -165.99(14) . . . . no
Ni1 N1 C7 C6 2.2(3) . . . . no
C8 N1 C7 C6 177.4(2) . . . . no
Ni1 N1 C8 C9 -31.2(2) . . . . no
C7 N1 C8 C9 153.0(2) . . . . no
Ni1 N2 C9 C8 -35.9(2) . . . . no
C10 N2 C9 C8 145.4(2) . . . . no
Ni1 N2 C10 C11 -3.6(3) . . . . no
Ni1 N2 C10 C17 175.33(15) . . . . no
C9 N2 C10 C11 174.94(19) . . . . no
C9 N2 C10 C17 -6.2(3) . . . . no
O1 C1 C2 C3 178.40(19) . . . . no
C6 C1 C2 C3 -2.1(3) . . . . no
O1 C1 C6 C5 -179.68(19) . . . . no
O1 C1 C6 C7 -1.7(3) . . . . no
C2 C1 C6 C5 0.8(3) . . . . no
C2 C1 C6 C7 178.8(2) . . . . no
C1 C2 C3 O3 -175.04(19) . . . . no
C1 C2 C3 C4 2.3(3) . . . . no
O3 C3 C4 C5 176.4(2) . . . . no
C2 C3 C4 C5 -1.1(4) . . . . no
C3 C4 C5 C6 -0.2(4) . . . . no
C4 C5 C6 C1 0.3(3) . . . . no
C4 C5 C6 C7 -177.8(2) . . . . no
C1 C6 C7 N1 -4.7(4) . . . . no
C5 C6 C7 N1 173.3(2) . . . . no
N1 C8 C9 N2 41.7(2) . . . . no
N2 C10 C11 C12 175.4(2) . . . . no
N2 C10 C11 C16 -5.4(3) . . . . no
C17 C10 C11 C12 -3.5(3) . . . . no
C17 C10 C11 C16 175.70(18) . . . . no
N2 C10 C17 C18 -90.2(3) . . . . no
N2 C10 C17 C22 91.5(3) . . . . no
C11 C10 C17 C18 88.7(3) . . . . no
C11 C10 C17 C22 -89.6(3) . . . . no
C10 C11 C12 C13 179.6(2) . . . . no
C16 C11 C12 C13 0.4(3) . . . . no
C10 C11 C16 O2 -0.4(3) . . . . no
C10 C11 C16 C15 -179.41(18) . . . . no
C12 C11 C16 O2 178.81(18) . . . . no
C12 C11 C16 C15 -0.2(3) . . . . no
C11 C12 C13 C14 -0.3(3) . . . . no
C12 C13 C14 O4 -179.07(19) . . . . no
C12 C13 C14 C15 0.2(3) . . . . no
O4 C14 C15 C16 179.19(18) . . . . no
C13 C14 C15 C16 0.0(3) . . . . no
C14 C15 C16 O2 -179.03(18) . . . . no
C14 C15 C16 C11 0.0(3) . . . . no
C10 C17 C18 C19 -177.1(3) . . . . no
C22 C17 C18 C19 1.2(4) . . . . no
C10 C17 C22 C21 178.1(2) . . . . no
C18 C17 C22 C21 -0.2(4) . . . . no
C17 C18 C19 C20 -0.8(4) . . . . no
C18 C19 C20 C21 -0.6(4) . . . . no
C19 C20 C21 C22 1.6(4) . . . . no
C20 C21 C22 C17 -1.2(4) . . . . no
